data_7113422
loop_
_publ_author_name
'Peng Wang'
'Glenn P. A. Yap'
'Charles G. Riordan'

_publ_section_title
;
 Five-coordinate MII-semiquinonate (M = Fe, Mn, Co) complexes: reactivity
 models of the catechol dioxygenases
;
_journal_name_full Chem.Commun.
_journal_page_first 5871
_journal_paper_doi 10.1039/C3CC49143A
_journal_volume 50
_journal_year 2014
_chemical_formula_sum 'C21 H38 B Co I S3'
_chemical_formula_weight 583.33
_chemical_name_systematic
; 
 ? 
;
_space_group_crystal_system monoclinic
_space_group_IT_number 14
_space_group_name_Hall '-P 2ybc'
_space_group_name_H-M_alt 'P 1 21/c 1'
_symmetry_space_group_name_Hall '-P 2ybc'
_symmetry_space_group_name_H-M 'P 1 21/c 1'
_atom_sites_solution_hydrogens geom
_audit_creation_method SHELXL-2013
_cell_angle_alpha 90
_cell_angle_beta 90.592(2)
_cell_angle_gamma 90
_cell_formula_units_Z 4
_cell_length_a 12.2969(14)
_cell_length_b 9.5371(11)
_cell_length_c 23.054(3)
_cell_measurement_reflns_used 9686
_cell_measurement_temperature 200(2)
_cell_measurement_theta_max 27.57
_cell_measurement_theta_min 2.31
_cell_volume 2703.6(6)
_computing_cell_refinement 'Bruker SAINT'
_computing_data_collection 'Bruker APEX2'
_computing_data_reduction 'Bruker SAINT'
_computing_molecular_graphics 'Bruker SHELXTL'
_computing_publication_material 'Bruker SHELXTL'
_computing_structure_refinement 'SHELXL-2013 (Sheldrick, 2013)'
_computing_structure_solution 'SHELXS-97 (Sheldrick, 2008)'
_diffrn_ambient_temperature 200(2)
_diffrn_detector_area_resol_mean 8.33
_diffrn_measured_fraction_theta_full 0.999
_diffrn_measured_fraction_theta_max 0.994
_diffrn_measurement_device_type 'Bruker APEX-II CCD'
_diffrn_measurement_method '\f and \w scans'
_diffrn_radiation_type MoK\a
_diffrn_radiation_wavelength 0.71073
_diffrn_reflns_av_R_equivalents 0.0261
_diffrn_reflns_av_unetI/netI 0.0134
_diffrn_reflns_Laue_measured_fraction_full 0.999
_diffrn_reflns_Laue_measured_fraction_max 0.994
_diffrn_reflns_limit_h_max 16
_diffrn_reflns_limit_h_min -15
_diffrn_reflns_limit_k_max 12
_diffrn_reflns_limit_k_min -12
_diffrn_reflns_limit_l_max 29
_diffrn_reflns_limit_l_min -29
_diffrn_reflns_number 63701
_diffrn_reflns_point_group_measured_fraction_full 0.999
_diffrn_reflns_point_group_measured_fraction_max 0.994
_diffrn_reflns_theta_full 25.000
_diffrn_reflns_theta_max 27.608
_diffrn_reflns_theta_min 1.656
_exptl_absorpt_coefficient_mu 2.013
_exptl_absorpt_correction_T_max 0.7456
_exptl_absorpt_correction_T_min 0.5565
_exptl_absorpt_correction_type multi-scan
_exptl_absorpt_process_details 'APEX2 (Bruker, 2007)'
_exptl_crystal_colour green
_exptl_crystal_density_diffrn 1.433
_exptl_crystal_description block
_exptl_crystal_F_000 1188
_exptl_crystal_size_max 0.249
_exptl_crystal_size_mid 0.187
_exptl_crystal_size_min 0.125
_refine_diff_density_max 0.703
_refine_diff_density_min -0.580
_refine_diff_density_rms 0.076
_refine_ls_extinction_method none
_refine_ls_goodness_of_fit_ref 1.053
_refine_ls_hydrogen_treatment constr
_refine_ls_matrix_type full
_refine_ls_number_parameters 253
_refine_ls_number_reflns 6247
_refine_ls_number_restraints 0
_refine_ls_restrained_S_all 1.053
_refine_ls_R_factor_all 0.0342
_refine_ls_R_factor_gt 0.0274
_refine_ls_shift/su_max 0.003
_refine_ls_shift/su_mean 0.000
_refine_ls_structure_factor_coef Fsqd
_refine_ls_weighting_details
; 
 w=1/[\s^2^(Fo^2^)+(0.0163P)^2^+6.0832P] 
 where P=(Fo^2^+2Fc^2^)/3 
;
_refine_ls_weighting_scheme calc
_refine_ls_wR_factor_gt 0.0575
_refine_ls_wR_factor_ref 0.0635
_reflns_Friedel_coverage 0.000
_reflns_number_gt 5611
_reflns_number_total 6247
_reflns_threshold_expression 'I > 2\s(I)'
_cod_data_source_file c3cc49143a2.cif
_cod_data_source_block char482a
_cod_original_cell_volume 2703.6(5)
_cod_database_code 7113422
_shelx_space_group_comment
; 
The symmetry employed for this shelxl refinement is uniquely defined 
by the following loop, which should always be used as a source of 
symmetry information in preference to the above space-group names. 
They are only intended as comments. 
;
_shelx_estimated_absorpt_t_min 0.634
_shelx_estimated_absorpt_t_max 0.787
_shelxl_version_number 2013-2

loop_
_space_group_symop_operation_xyz
'x, y, z'
'-x, y+1/2, -z+1/2'
'-x, -y, -z'
'x, -y-1/2, z-1/2'

loop_
_atom_site_label
_atom_site_type_symbol
_atom_site_fract_x
_atom_site_fract_y
_atom_site_fract_z
_atom_site_U_iso_or_equiv
_atom_site_adp_type
_atom_site_occupancy
_atom_site_site_symmetry_order
_atom_site_calc_flag
_atom_site_refinement_flags_posn
_atom_site_refinement_flags_adp
Co Co 0.26889(3) 1.01742(3) 0.85495(2) 0.01996(7) Uani 1 1 d . .
B B 0.3083(2) 0.8033(3) 0.96075(11) 0.0216(5) Uani 1 1 d . .
S1 S 0.44116(5) 1.00642(6) 0.89652(2) 0.01981(11) Uani 1 1 d . .
S2 S 0.23794(5) 0.78031(6) 0.83794(2) 0.02269(12) Uani 1 1 d . .
S3 S 0.16476(5) 1.04614(6) 0.93721(2) 0.02119(12) Uani 1 1 d . .
I I 0.23363(2) 1.18864(2) 0.77272(2) 0.03339(6) Uani 1 1 d . .
C1 C 0.4295(2) 0.8364(3) 0.93255(11) 0.0250(5) Uani 1 1 d . .
H1A H 0.4465 0.7619 0.9041 0.030 Uiso 1 1 calc R U
H1B H 0.4849 0.8315 0.9639 0.030 Uiso 1 1 calc R U
C2 C 0.2258(2) 0.7223(3) 0.91318(10) 0.0247(5) Uani 1 1 d . .
H2A H 0.1497 0.7365 0.9255 0.030 Uiso 1 1 calc R U
H2B H 0.2409 0.6204 0.9148 0.030 Uiso 1 1 calc R U
C3 C 0.2527(2) 0.9493(3) 0.98706(10) 0.0239(5) Uani 1 1 d . .
H3A H 0.3120 1.0124 1.0001 0.029 Uiso 1 1 calc R U
H3B H 0.2099 0.9241 1.0217 0.029 Uiso 1 1 calc R U
C4 C 0.54526(19) 0.9890(3) 0.83900(10) 0.0244(5) Uani 1 1 d . .
C5 C 0.6495(2) 0.9315(4) 0.86630(13) 0.0384(7) Uani 1 1 d . .
H5A H 0.6353 0.8388 0.8829 0.058 Uiso 1 1 calc R U
H5B H 0.6748 0.9952 0.8969 0.058 Uiso 1 1 calc R U
H5C H 0.7056 0.9235 0.8365 0.058 Uiso 1 1 calc R U
C6 C 0.5625(3) 1.1388(3) 0.81790(14) 0.0415(7) Uani 1 1 d . .
H6A H 0.6145 1.1387 0.7860 0.062 Uiso 1 1 calc R U
H6B H 0.5910 1.1962 0.8499 0.062 Uiso 1 1 calc R U
H6C H 0.4930 1.1777 0.8043 0.062 Uiso 1 1 calc R U
C7 C 0.5050(2) 0.8947(4) 0.79037(12) 0.0403(7) Uani 1 1 d . .
H7A H 0.5610 0.8878 0.7605 0.060 Uiso 1 1 calc R U
H7B H 0.4385 0.9343 0.7733 0.060 Uiso 1 1 calc R U
H7C H 0.4897 0.8012 0.8058 0.060 Uiso 1 1 calc R U
C8 C 0.1035(2) 0.7495(3) 0.80202(11) 0.0279(5) Uani 1 1 d . .
C9 C 0.0712(3) 0.5976(3) 0.81238(15) 0.0474(8) Uani 1 1 d . .
H9A H 0.0596 0.5826 0.8539 0.071 Uiso 1 1 calc R U
H9B H 0.1293 0.5355 0.7990 0.071 Uiso 1 1 calc R U
H9C H 0.0039 0.5769 0.7909 0.071 Uiso 1 1 calc R U
C10 C 0.1236(3) 0.7762(4) 0.73765(12) 0.0394(7) Uani 1 1 d . .
H10A H 0.0552 0.7657 0.7159 0.059 Uiso 1 1 calc R U
H10B H 0.1769 0.7085 0.7233 0.059 Uiso 1 1 calc R U
H10C H 0.1516 0.8715 0.7325 0.059 Uiso 1 1 calc R U
C11 C 0.0184(2) 0.8502(3) 0.82478(12) 0.0340(6) Uani 1 1 d . .
H11A H -0.0518 0.8305 0.8060 0.051 Uiso 1 1 calc R U
H11B H 0.0402 0.9468 0.8162 0.051 Uiso 1 1 calc R U
H11C H 0.0117 0.8384 0.8668 0.051 Uiso 1 1 calc R U
C12 C 0.1598(2) 1.2289(3) 0.96458(11) 0.0270(5) Uani 1 1 d . .
C13 C 0.1113(3) 1.2238(3) 1.02550(12) 0.0386(7) Uani 1 1 d . .
H13A H 0.1601 1.1712 1.0514 0.058 Uiso 1 1 calc R U
H13B H 0.0402 1.1774 1.0238 0.058 Uiso 1 1 calc R U
H13C H 0.1026 1.3194 1.0403 0.058 Uiso 1 1 calc R U
C14 C 0.2718(2) 1.2972(3) 0.96520(15) 0.0402(7) Uani 1 1 d . .
H14A H 0.3001 1.3001 0.9256 0.060 Uiso 1 1 calc R U
H14B H 0.3212 1.2425 0.9900 0.060 Uiso 1 1 calc R U
H14C H 0.2661 1.3928 0.9804 0.060 Uiso 1 1 calc R U
C15 C 0.0828(3) 1.3059(3) 0.92295(14) 0.0440(7) Uani 1 1 d . .
H15A H 0.0708 1.4016 0.9370 0.066 Uiso 1 1 calc R U
H15B H 0.0132 1.2561 0.9208 0.066 Uiso 1 1 calc R U
H15C H 0.1151 1.3095 0.8843 0.066 Uiso 1 1 calc R U
C16 C 0.3204(2) 0.6954(2) 1.01573(10) 0.0226(5) Uani 1 1 d . .
C17 C 0.4171(2) 0.6327(3) 1.03423(11) 0.0302(5) Uani 1 1 d . .
H17 H 0.4820 0.6525 1.0138 0.036 Uiso 1 1 calc R U
C18 C 0.4223(3) 0.5420(3) 1.08147(13) 0.0407(7) Uani 1 1 d . .
H18 H 0.4901 0.5019 1.0927 0.049 Uiso 1 1 calc R U
C19 C 0.3303(3) 0.5101(3) 1.11202(13) 0.0446(8) Uani 1 1 d . .
H19 H 0.3340 0.4489 1.1445 0.053 Uiso 1 1 calc R U
C20 C 0.2319(3) 0.5683(3) 1.09475(12) 0.0398(7) Uani 1 1 d . .
H20 H 0.1675 0.5468 1.1153 0.048 Uiso 1 1 calc R U
C21 C 0.2277(2) 0.6580(3) 1.04756(12) 0.0319(6) Uani 1 1 d . .
H21 H 0.1593 0.6960 1.0362 0.038 Uiso 1 1 calc R U

loop_
_atom_site_aniso_label
_atom_site_aniso_U_11
_atom_site_aniso_U_22
_atom_site_aniso_U_33
_atom_site_aniso_U_23
_atom_site_aniso_U_13
_atom_site_aniso_U_12
Co 0.02027(15) 0.02095(16) 0.01863(15) 0.00282(12) -0.00119(11) 0.00083(12)
B 0.0243(13) 0.0214(13) 0.0190(12) 0.0013(10) -0.0027(10) 0.0012(10)
S1 0.0203(3) 0.0212(3) 0.0179(2) 0.0002(2) 0.0005(2) 0.0000(2)
S2 0.0253(3) 0.0223(3) 0.0203(3) -0.0003(2) -0.0038(2) -0.0007(2)
S3 0.0202(3) 0.0212(3) 0.0221(3) 0.0013(2) 0.0006(2) 0.0012(2)
I 0.03005(9) 0.03885(10) 0.03123(9) 0.01606(7) -0.00203(7) 0.00196(7)
C1 0.0256(12) 0.0232(12) 0.0262(12) 0.0084(9) -0.0022(9) 0.0017(10)
C2 0.0302(13) 0.0226(12) 0.0213(11) 0.0047(9) -0.0036(9) -0.0030(10)
C3 0.0301(12) 0.0228(12) 0.0188(11) 0.0038(9) -0.0018(9) 0.0029(10)
C4 0.0201(11) 0.0335(13) 0.0198(11) -0.0001(10) 0.0021(9) 0.0007(10)
C5 0.0224(13) 0.060(2) 0.0331(14) 0.0007(13) -0.0012(11) 0.0080(13)
C6 0.0358(15) 0.0462(18) 0.0428(17) 0.0133(14) 0.0138(13) -0.0016(13)
C7 0.0312(14) 0.061(2) 0.0285(14) -0.0166(14) 0.0028(11) 0.0006(14)
C8 0.0293(13) 0.0301(13) 0.0243(12) 0.0000(10) -0.0097(10) -0.0064(11)
C9 0.054(2) 0.0346(16) 0.0529(19) 0.0015(14) -0.0269(16) -0.0132(14)
C10 0.0431(16) 0.0514(18) 0.0235(13) -0.0021(12) -0.0095(11) 0.0006(14)
C11 0.0263(13) 0.0429(16) 0.0327(14) -0.0033(12) -0.0051(11) -0.0011(12)
C12 0.0309(13) 0.0203(12) 0.0300(13) -0.0017(10) 0.0056(10) 0.0046(10)
C13 0.0467(17) 0.0357(15) 0.0337(15) -0.0042(12) 0.0108(13) 0.0060(13)
C14 0.0406(16) 0.0232(14) 0.0569(19) -0.0071(13) 0.0082(14) -0.0061(12)
C15 0.0494(18) 0.0373(16) 0.0455(17) 0.0083(13) 0.0072(14) 0.0216(14)
C16 0.0315(12) 0.0184(11) 0.0178(10) 0.0005(9) -0.0022(9) -0.0013(9)
C17 0.0355(14) 0.0258(13) 0.0293(13) 0.0059(10) -0.0028(11) 0.0032(11)
C18 0.0533(18) 0.0319(15) 0.0367(15) 0.0106(12) -0.0113(13) 0.0095(13)
C19 0.077(2) 0.0305(15) 0.0257(14) 0.0103(12) -0.0004(14) 0.0042(15)
C20 0.0585(19) 0.0337(15) 0.0274(14) 0.0051(11) 0.0130(13) -0.0053(14)
C21 0.0336(14) 0.0336(14) 0.0288(13) 0.0077(11) 0.0038(11) 0.0004(11)

loop_
_atom_type_symbol
_atom_type_description
_atom_type_scat_dispersion_real
_atom_type_scat_dispersion_imag
_atom_type_scat_source
C C 0.0033 0.0016 'International Tables Vol C Tables 4.2.6.8 and 6.1.1.4'
H H 0.0000 0.0000 'International Tables Vol C Tables 4.2.6.8 and 6.1.1.4'
B B 0.0013 0.0007 'International Tables Vol C Tables 4.2.6.8 and 6.1.1.4'
S S 0.1246 0.1234 'International Tables Vol C Tables 4.2.6.8 and 6.1.1.4'
Co Co 0.3494 0.9721 'International Tables Vol C Tables 4.2.6.8 and 6.1.1.4'
I I -0.4742 1.8119 'International Tables Vol C Tables 4.2.6.8 and 6.1.1.4'

loop_
_geom_angle_atom_site_label_1
_geom_angle_atom_site_label_2
_geom_angle_atom_site_label_3
_geom_angle
S3 Co S1 100.23(2)
S3 Co S2 99.34(2)
S1 Co S2 99.96(2)
S3 Co I 116.38(2)
S1 Co I 119.11(2)
S2 Co I 118.26(2)
C16 B C1 110.29(19)
C16 B C3 106.10(19)
C1 B C3 110.9(2)
C16 B C2 105.45(19)
C1 B C2 111.8(2)
C3 B C2 112.1(2)
C1 S1 C4 107.60(12)
C1 S1 Co 98.76(8)
C4 S1 Co 110.00(8)
C2 S2 C8 107.05(12)
C2 S2 Co 98.58(8)
C8 S2 Co 111.77(9)
C3 S3 C12 106.45(12)
C3 S3 Co 97.30(8)
C12 S3 Co 114.22(8)
B C1 S1 114.89(16)
B C1 H1A 108.5
S1 C1 H1A 108.5
B C1 H1B 108.5
S1 C1 H1B 108.5
H1A C1 H1B 107.5
B C2 S2 115.26(16)
B C2 H2A 108.5
S2 C2 H2A 108.5
B C2 H2B 108.5
S2 C2 H2B 108.5
H2A C2 H2B 107.5
B C3 S3 115.89(16)
B C3 H3A 108.3
S3 C3 H3A 108.3
B C3 H3B 108.3
S3 C3 H3B 108.3
H3A C3 H3B 107.4
C7 C4 C5 111.0(2)
C7 C4 C6 111.4(2)
C5 C4 C6 110.4(2)
C7 C4 S1 111.02(18)
C5 C4 S1 108.67(17)
C6 C4 S1 104.04(18)
C4 C5 H5A 109.5
C4 C5 H5B 109.5
H5A C5 H5B 109.5
C4 C5 H5C 109.5
H5A C5 H5C 109.5
H5B C5 H5C 109.5
C4 C6 H6A 109.5
C4 C6 H6B 109.5
H6A C6 H6B 109.5
C4 C6 H6C 109.5
H6A C6 H6C 109.5
H6B C6 H6C 109.5
C4 C7 H7A 109.5
C4 C7 H7B 109.5
H7A C7 H7B 109.5
C4 C7 H7C 109.5
H7A C7 H7C 109.5
H7B C7 H7C 109.5
C11 C8 C9 111.5(3)
C11 C8 C10 110.4(2)
C9 C8 C10 110.9(2)
C11 C8 S2 110.99(18)
C9 C8 S2 108.17(19)
C10 C8 S2 104.70(19)
C8 C9 H9A 109.5
C8 C9 H9B 109.5
H9A C9 H9B 109.5
C8 C9 H9C 109.5
H9A C9 H9C 109.5
H9B C9 H9C 109.5
C8 C10 H10A 109.5
C8 C10 H10B 109.5
H10A C10 H10B 109.5
C8 C10 H10C 109.5
H10A C10 H10C 109.5
H10B C10 H10C 109.5
C8 C11 H11A 109.5
C8 C11 H11B 109.5
H11A C11 H11B 109.5
C8 C11 H11C 109.5
H11A C11 H11C 109.5
H11B C11 H11C 109.5
C14 C12 C15 110.8(2)
C14 C12 C13 111.4(2)
C15 C12 C13 110.3(2)
C14 C12 S3 111.83(18)
C15 C12 S3 105.1(2)
C13 C12 S3 107.23(18)
C12 C13 H13A 109.5
C12 C13 H13B 109.5
H13A C13 H13B 109.5
C12 C13 H13C 109.5
H13A C13 H13C 109.5
H13B C13 H13C 109.5
C12 C14 H14A 109.5
C12 C14 H14B 109.5
H14A C14 H14B 109.5
C12 C14 H14C 109.5
H14A C14 H14C 109.5
H14B C14 H14C 109.5
C12 C15 H15A 109.5
C12 C15 H15B 109.5
H15A C15 H15B 109.5
C12 C15 H15C 109.5
H15A C15 H15C 109.5
H15B C15 H15C 109.5
C17 C16 C21 115.1(2)
C17 C16 B 125.2(2)
C21 C16 B 119.6(2)
C18 C17 C16 122.6(3)
C18 C17 H17 118.7
C16 C17 H17 118.7
C19 C18 C17 120.5(3)
C19 C18 H18 119.7
C17 C18 H18 119.7
C18 C19 C20 119.0(3)
C18 C19 H19 120.5
C20 C19 H19 120.5
C21 C20 C19 119.9(3)
C21 C20 H20 120.0
C19 C20 H20 120.0
C20 C21 C16 122.8(3)
C20 C21 H21 118.6
C16 C21 H21 118.6

loop_
_geom_bond_atom_site_label_1
_geom_bond_atom_site_label_2
_geom_bond_distance
Co S3 2.3153(7)
Co S1 2.3184(7)
Co S2 2.3257(7)
Co I 2.5361(4)
B C16 1.638(3)
B C1 1.663(4)
B C3 1.668(4)
B C2 1.675(4)
S1 C1 1.828(2)
S1 C4 1.860(2)
S2 C2 1.828(2)
S2 C8 1.864(3)
S3 C3 1.821(2)
S3 C12 1.855(3)
C1 H1A 0.9900
C1 H1B 0.9900
C2 H2A 0.9900
C2 H2B 0.9900
C3 H3A 0.9900
C3 H3B 0.9900
C4 C7 1.516(4)
C4 C5 1.525(3)
C4 C6 1.525(4)
C5 H5A 0.9800
C5 H5B 0.9800
C5 H5C 0.9800
C6 H6A 0.9800
C6 H6B 0.9800
C6 H6C 0.9800
C7 H7A 0.9800
C7 H7B 0.9800
C7 H7C 0.9800
C8 C11 1.519(4)
C8 C9 1.522(4)
C8 C10 1.528(4)
C9 H9A 0.9800
C9 H9B 0.9800
C9 H9C 0.9800
C10 H10A 0.9800
C10 H10B 0.9800
C10 H10C 0.9800
C11 H11A 0.9800
C11 H11B 0.9800
C11 H11C 0.9800
C12 C14 1.523(4)
C12 C15 1.529(4)
C12 C13 1.532(4)
C13 H13A 0.9800
C13 H13B 0.9800
C13 H13C 0.9800
C14 H14A 0.9800
C14 H14B 0.9800
C14 H14C 0.9800
C15 H15A 0.9800
C15 H15B 0.9800
C15 H15C 0.9800
C16 C17 1.394(4)
C16 C21 1.408(4)
C17 C18 1.392(4)
C17 H17 0.9500
C18 C19 1.373(5)
C18 H18 0.9500
C19 C20 1.385(5)
C19 H19 0.9500
C20 C21 1.385(4)
C20 H20 0.9500
C21 H21 0.9500

loop_
_geom_torsion_atom_site_label_1
_geom_torsion_atom_site_label_2
_geom_torsion_atom_site_label_3
_geom_torsion_atom_site_label_4
_geom_torsion
C16 B C1 S1 -152.66(17)
C3 B C1 S1 -35.4(2)
C2 B C1 S1 90.4(2)
C4 S1 C1 B -151.64(17)
Co S1 C1 B -37.31(18)
C16 B C2 S2 -157.08(17)
C1 B C2 S2 -37.2(3)
C3 B C2 S2 87.9(2)
C8 S2 C2 B -152.41(18)
Co S2 C2 B -36.40(18)
C16 B C3 S3 -148.18(17)
C1 B C3 S3 92.1(2)
C2 B C3 S3 -33.6(3)
C12 S3 C3 B -157.90(18)
Co S3 C3 B -39.92(18)
C1 S1 C4 C7 68.6(2)
Co S1 C4 C7 -38.0(2)
C1 S1 C4 C5 -53.8(2)
Co S1 C4 C5 -160.37(18)
C1 S1 C4 C6 -171.47(18)
Co S1 C4 C6 81.94(18)
C2 S2 C8 C11 70.0(2)
Co S2 C8 C11 -36.8(2)
C2 S2 C8 C9 -52.5(2)
Co S2 C8 C9 -159.41(19)
C2 S2 C8 C10 -170.79(19)
Co S2 C8 C10 82.33(19)
C3 S3 C12 C14 61.5(2)
Co S3 C12 C14 -44.7(2)
C3 S3 C12 C15 -178.32(18)
Co S3 C12 C15 75.53(19)
C3 S3 C12 C13 -61.0(2)
Co S3 C12 C13 -167.13(16)
C1 B C16 C17 -3.8(3)
C3 B C16 C17 -124.0(3)
C2 B C16 C17 117.0(3)
C1 B C16 C21 177.3(2)
C3 B C16 C21 57.2(3)
C2 B C16 C21 -61.9(3)
C21 C16 C17 C18 -1.4(4)
B C16 C17 C18 179.8(3)
C16 C17 C18 C19 0.3(5)
C17 C18 C19 C20 0.6(5)
C18 C19 C20 C21 -0.4(5)
C19 C20 C21 C16 -0.7(5)
C17 C16 C21 C20 1.6(4)
B C16 C21 C20 -179.5(3)
